data_7703017
loop_
_publ_author_name
'Huang, Zhi-Wei'
'Hu, Kong-Qiu'
'Mei, Lei'
'Kong, Xiang-He'
'Yu, Ji-Pan'
'Liu, Kang'
'Zeng, Li-Wen'
'Chai, Zhi-Fang'
'Shi, Wei-Qun'

_publ_section_title
;
 A mixed-ligand strategy regulates thorium-based MOFs.
;
_journal_issue 4
_journal_name_full 'Dalton transactions (Cambridge, England : 2003)'
_journal_page_first 983
_journal_page_last 987
_journal_paper_doi 10.1039/c9dt04158c
_journal_volume 49
_journal_year 2020
_chemical_formula_moiety '[Th3(TCPP)2(bqdc)(DMF)2(H2O)(O)][solvent]'
_chemical_formula_sum 'C116 H72 N10 O24 Th3 en lv so t'
_chemical_formula_weight 2685.95
_space_group_crystal_system monoclinic
_space_group_IT_number 12
_space_group_name_Hall '-C 2y'
_space_group_name_H-M_alt 'C 1 2/m 1'
_atom_sites_solution_hydrogens mixed
_audit_creation_method SHELXL-2014/7
_audit_update_record
;
2019-12-11 deposited with the CCDC.	2019-12-19 downloaded from the CCDC.
;
_cell_angle_alpha 90
_cell_angle_beta 106.849(3)
_cell_angle_gamma 90
_cell_formula_units_Z 4
_cell_length_a 31.969(2)
_cell_length_b 33.2567(19)
_cell_length_c 16.7836(10)
_cell_measurement_reflns_used 9831
_cell_measurement_temperature 170(2)
_cell_measurement_theta_max 50.35
_cell_measurement_theta_min 3.02
_cell_volume 17078.0(18)
_computing_cell_refinement 'Bruker SAINT'
_computing_data_collection 'Bruker APEX2'
_computing_data_reduction 'Bruker SAINT'
_computing_molecular_graphics 'Bruker SHELXTL'
_computing_publication_material 'Bruker SHELXTL'
_computing_structure_refinement 'SHELXL-2014/7 (Sheldrick, 2014)'
_computing_structure_solution 'SHELXS-97 (Sheldrick 2008)'
_diffrn_ambient_temperature 170(2)
_diffrn_measured_fraction_theta_full 0.984
_diffrn_measured_fraction_theta_max 0.984
_diffrn_measurement_device_type 'Bruker APEX-II CCD'
_diffrn_measurement_method '\f and \w scans'
_diffrn_radiation_type CuK\a
_diffrn_radiation_wavelength 1.54178
_diffrn_reflns_av_R_equivalents 0.0807
_diffrn_reflns_av_unetI/netI 0.0617
_diffrn_reflns_Laue_measured_fraction_full 0.984
_diffrn_reflns_Laue_measured_fraction_max 0.984
_diffrn_reflns_limit_h_max 31
_diffrn_reflns_limit_h_min -32
_diffrn_reflns_limit_k_max 33
_diffrn_reflns_limit_k_min -33
_diffrn_reflns_limit_l_max 15
_diffrn_reflns_limit_l_min -16
_diffrn_reflns_number 52352
_diffrn_reflns_point_group_measured_fraction_full 0.984
_diffrn_reflns_point_group_measured_fraction_max 0.984
_diffrn_reflns_theta_full 50.770
_diffrn_reflns_theta_max 50.770
_diffrn_reflns_theta_min 1.962
_exptl_absorpt_coefficient_mu 8.748
_exptl_absorpt_correction_T_max 0.7500
_exptl_absorpt_correction_T_min 0.4373
_exptl_absorpt_correction_type multi-scan
_exptl_crystal_colour black
_exptl_crystal_density_diffrn 1.045
_exptl_crystal_description block
_exptl_crystal_F_000 5200
_exptl_crystal_size_max 0.110
_exptl_crystal_size_mid 0.050
_exptl_crystal_size_min 0.040
_refine_diff_density_max 3.208
_refine_diff_density_min -2.870
_refine_diff_density_rms 0.140
_refine_ls_extinction_method none
_refine_ls_goodness_of_fit_ref 1.040
_refine_ls_hydrogen_treatment constr
_refine_ls_matrix_type full
_refine_ls_number_parameters 765
_refine_ls_number_reflns 9134
_refine_ls_number_restraints 814
_refine_ls_restrained_S_all 1.014
_refine_ls_R_factor_all 0.0711
_refine_ls_R_factor_gt 0.0542
_refine_ls_shift/su_max 0.001
_refine_ls_shift/su_mean 0.000
_refine_ls_structure_factor_coef Fsqd
_refine_ls_weighting_details 'w=1/[\s^2^(Fo^2^)+(0.0660P)^2^+357.6210P] where P=(Fo^2^+2Fc^2^)/3'
_refine_ls_weighting_scheme calc
_refine_ls_wR_factor_gt 0.1329
_refine_ls_wR_factor_ref 0.1420
_reflns_Friedel_coverage 0.000
_reflns_number_gt 7193
_reflns_number_total 9134
_reflns_threshold_expression 'I > 2\s(I)'
_cod_data_source_file c9dt04158c2.cif
_cod_data_source_block 20180513_hzw_20hu118_thtcppc_0_a_sq
_cod_depositor_comments 'Adding full bibliography for 7703016--7703017.cif.'
_cod_original_cell_volume 17077.9(18)
_cod_original_sg_symbol_H-M 'C 2/m'
_cod_original_formula_sum 'C116 H72 N10 O24 Th3 [solvent]'
_cod_database_code 7703017
_shelx_shelxl_version_number 2014/7
_shelx_space_group_comment
;
The symmetry employed for this shelxl refinement is uniquely defined
by the following loop, which should always be used as a source of
symmetry information in preference to the above space-group names.
They are only intended as comments.
;
_shelx_estimated_absorpt_t_min 0.446
_shelx_estimated_absorpt_t_max 0.721

loop_
_space_group_symop_operation_xyz
'x, y, z'
'-x, y, -z'
'x+1/2, y+1/2, z'
'-x+1/2, y+1/2, -z'
'-x, -y, -z'
'x, -y, z'
'-x+1/2, -y+1/2, -z'
'x+1/2, -y+1/2, z'

loop_
_atom_site_label
_atom_site_type_symbol
_atom_site_fract_x
_atom_site_fract_y
_atom_site_fract_z
_atom_site_U_iso_or_equiv
_atom_site_adp_type
_atom_site_occupancy
_atom_site_site_symmetry_order
_atom_site_calc_flag
_atom_site_refinement_flags_posn
_atom_site_refinement_flags_adp
_atom_site_refinement_flags_occupancy
_atom_site_disorder_assembly
_atom_site_disorder_group
Th1 Th 0.5000 0.55511(2) 0.5000 0.02460(19) Uani 1 2 d S TU P . .
O1 O 0.3795(3) 0.5447(2) 0.3662(4) 0.0351(19) Uani 1 1 d . U . . .
C1 C 0.4019(4) 0.5738(4) 0.3562(7) 0.037(3) Uani 1 1 d . U . . .
N1 N 0.3478(4) 0.6960(3) -0.0713(6) 0.052(3) Uani 1 1 d . U . . .
Th2 Th 0.38640(2) 0.5000 0.49012(3) 0.02622(19) Uani 1 2 d S TU P . .
O2 O 0.4359(3) 0.5861(2) 0.4092(5) 0.043(2) Uani 1 1 d . U . . .
C2 C 0.3889(4) 0.5965(4) 0.2755(7) 0.043(3) Uani 1 1 d . U . . .
N2 N 0.3189(4) 0.7462(3) 0.0422(6) 0.059(3) Uani 1 1 d . U . . .
Th3 Th 0.25515(2) 0.5000 0.62498(4) 0.0479(2) Uani 1 2 d S TU P . .
O3 O 0.4215(3) 0.5630(2) -0.4429(5) 0.046(2) Uani 1 1 d . U . . .
C3 C 0.3505(4) 0.5909(4) 0.2175(7) 0.050(3) Uani 1 1 d . U . . .
H3 H 0.3316 0.5699 0.2238 0.060 Uiso 1 1 calc R U . . .
N3 N 0.2958(4) 0.8073(3) -0.0828(6) 0.061(3) Uani 1 1 d . U . . .
O4 O 0.4733(3) 0.6092(2) -0.4246(5) 0.045(2) Uani 1 1 d . U . . .
C4 C 0.3383(5) 0.6162(4) 0.1467(8) 0.056(4) Uani 1 1 d . U . . .
H4 H 0.3115 0.6117 0.1047 0.068 Uiso 1 1 calc R U . . .
N4 N 0.3206(4) 0.7561(3) -0.2000(6) 0.061(3) Uani 1 1 d . U . . .
O5 O 0.2340(3) 0.9557(3) -0.5226(5) 0.058(2) Uani 1 1 d . U . . .
N5 N 0.2620(11) 0.5000 0.2477(19) 0.145(8) Uani 1 2 d S TU P . .
C5 C 0.4173(5) 0.6260(5) 0.2657(9) 0.080(5) Uani 1 1 d . U . . .
H5 H 0.4449 0.6294 0.3062 0.095 Uiso 1 1 calc R U . . .
C6 C 0.4052(6) 0.6513(5) 0.1949(10) 0.087(5) Uani 1 1 d . U . . .
H6 H 0.4248 0.6711 0.1857 0.104 Uiso 1 1 calc R U . . .
O6 O 0.1714(3) 0.9534(3) -0.4914(6) 0.060(3) Uani 1 1 d . U . . .
C8 C 0.3491(5) 0.6778(4) 0.0704(8) 0.054(3) Uani 1 1 d . U . . .
O8 O 0.2271(4) 0.9319(3) 0.3057(7) 0.089(3) Uani 1 1 d . U . . .
C7 C 0.3640(5) 0.6463(4) 0.1391(8) 0.055(3) Uani 1 1 d . U . . .
O7 O 0.2956(4) 0.9504(3) 0.3385(7) 0.085(3) Uani 1 1 d . U . . .
O9 O 0.4552(3) 0.5000 0.4851(6) 0.027(2) Uani 1 2 d S TU P . .
C9 C 0.3319(5) 0.7119(4) 0.0924(8) 0.060(4) Uani 1 1 d . U . . .
C10 C 0.3242(6) 0.7208(5) 0.1715(9) 0.084(6) Uani 1 1 d . U . . .
H10 H 0.3285 0.7025 0.2167 0.101 Uiso 1 1 calc R U . . .
O10 O 0.4891(2) 0.46625(19) 1.3538(4) 0.0284(18) Uani 1 1 d . U . . .
C11 C 0.3103(6) 0.7580(5) 0.1708(9) 0.086(6) Uani 1 1 d . U . . .
H11 H 0.3034 0.7712 0.2157 0.103 Uiso 1 1 calc R U . . .
O11 O 0.3936(4) 0.5000 0.6424(7) 0.050(3) Uani 1 2 d S TU P . .
O12 O 0.3315(5) 0.5000 0.6651(7) 0.060(4) Uani 1 2 d S TU P . .
C12 C 0.3071(6) 0.7763(4) 0.0875(8) 0.072(5) Uani 1 1 d . U . . .
C13 C 0.2960(5) 0.8140(4) 0.0633(8) 0.066(4) Uani 1 1 d . U . . .
O13 O 0.3117(6) 0.5000 0.3790(14) 0.129(5) Uani 1 2 d S TU P . .
C15 C 0.3212(7) 0.8624(6) 0.1780(12) 0.107(5) Uani 1 1 d . U . . .
H15 H 0.3501 0.8577 0.1757 0.129 Uiso 1 1 calc R U . . .
C14 C 0.2879(6) 0.8424(4) 0.1252(9) 0.065(3) Uani 1 1 d . U . . .
O14 O 0.1877(5) 0.5000 0.5212(10) 0.091(5) Uani 1 2 d S TU P . .
H14A H 0.1534 0.4768 0.5097 0.136 Uiso 0.5 1 d R U P . .
H14B H 0.1754 0.5167 0.4472 0.136 Uiso 0.5 1 d R U P . .
C18 C 0.2399(7) 0.8763(6) 0.1907(12) 0.106(5) Uani 1 1 d . U . . .
H18 H 0.2108 0.8798 0.1934 0.128 Uiso 1 1 calc R U . . .
C17 C 0.2723(6) 0.8974(4) 0.2405(9) 0.065(4) Uani 1 1 d . U . . .
C16 C 0.3141(6) 0.8905(6) 0.2373(12) 0.107(5) Uani 1 1 d . U . . .
H16 H 0.3381 0.9042 0.2741 0.129 Uiso 1 1 calc R U . . .
C19 C 0.2486(6) 0.8487(6) 0.1343(12) 0.103(5) Uani 1 1 d . U . . .
H19 H 0.2249 0.8335 0.1005 0.124 Uiso 1 1 calc R U . . .
C20 C 0.2641(6) 0.9281(5) 0.2986(9) 0.067(4) Uani 1 1 d . U . . .
C21 C 0.2908(5) 0.8291(4) -0.0175(8) 0.064(4) Uani 1 1 d . U . . .
C23 C 0.2745(6) 0.8721(4) -0.1270(9) 0.081(5) Uani 1 1 d . U . . .
H23 H 0.2661 0.8950 -0.1617 0.097 Uiso 1 1 calc R U . . .
C22 C 0.2799(6) 0.8692(4) -0.0418(9) 0.077(5) Uani 1 1 d . U . . .
H22 H 0.2767 0.8905 -0.0063 0.092 Uiso 1 1 calc R U . . .
C24 C 0.2847(5) 0.8322(4) -0.1506(8) 0.060(4) Uani 1 1 d . U . . .
C25 C 0.2857(5) 0.8221(4) -0.2313(8) 0.053(3) Uani 1 1 d . U . . .
C26 C 0.3027(5) 0.7874(4) -0.2530(8) 0.064(4) Uani 1 1 d . U . . .
C28 C 0.3287(5) 0.7429(4) -0.3266(8) 0.073(5) Uani 1 1 d . U . . .
H28 H 0.3370 0.7299 -0.3700 0.088 Uiso 1 1 calc R U . . .
C27 C 0.3082(6) 0.7782(4) -0.3323(8) 0.075(5) Uani 1 1 d . U . . .
H27 H 0.2988 0.7944 -0.3808 0.090 Uiso 1 1 calc R U . . .
C29 C 0.3359(5) 0.7282(4) -0.2435(8) 0.062(4) Uani 1 1 d . U . . .
C30 C 0.3580(5) 0.6922(4) -0.2103(8) 0.052(3) Uani 1 1 d . U . . .
C31 C 0.3622(5) 0.6773(4) -0.1325(7) 0.050(3) Uani 1 1 d . U . . .
C32 C 0.3823(5) 0.6391(4) -0.1015(8) 0.062(4) Uani 1 1 d . U . . .
H32 H 0.3953 0.6206 -0.1304 0.074 Uiso 1 1 calc R U . . .
C33 C 0.3790(5) 0.6350(4) -0.0239(8) 0.072(5) Uani 1 1 d . U . . .
H33 H 0.3885 0.6124 0.0114 0.086 Uiso 1 1 calc R U . . .
C34 C 0.3589(5) 0.6705(4) -0.0037(8) 0.055(4) Uani 1 1 d . U . . .
C35 C 0.2660(5) 0.8528(4) -0.2981(8) 0.051(3) Uani 1 1 d . U . . .
C36 C 0.2228(5) 0.8624(4) -0.3182(9) 0.073(4) Uani 1 1 d . U . . .
H36 H 0.2050 0.8490 -0.2902 0.087 Uiso 1 1 calc R U . . .
C37 C 0.2036(5) 0.8914(4) -0.3787(9) 0.064(4) Uani 1 1 d . U . . .
H37 H 0.1732 0.8970 -0.3921 0.077 Uiso 1 1 calc R U . . .
C38 C 0.2299(4) 0.9114(4) -0.4183(8) 0.045(3) Uani 1 1 d . U . . .
C39 C 0.2738(5) 0.9026(4) -0.3967(9) 0.064(4) Uani 1 1 d . U . . .
H39 H 0.2922 0.9167 -0.4227 0.077 Uiso 1 1 calc R U . . .
C40 C 0.2917(5) 0.8734(4) -0.3373(9) 0.072(4) Uani 1 1 d . U . . .
H40 H 0.3221 0.8676 -0.3236 0.086 Uiso 1 1 calc R U . . .
C41 C 0.2104(5) 0.9426(4) -0.4783(8) 0.050(3) Uani 1 1 d . U . . .
C42 C 0.3771(5) 0.6672(4) -0.2671(7) 0.045(3) Uani 1 1 d . U . . .
C43 C 0.4138(5) 0.6805(4) -0.2829(9) 0.067(4) Uani 1 1 d . U . . .
H43 H 0.4265 0.7054 -0.2606 0.080 Uiso 1 1 calc R U . . .
C44 C 0.4331(5) 0.6572(4) -0.3325(8) 0.062(4) Uani 1 1 d . U . . .
H44 H 0.4586 0.6666 -0.3446 0.074 Uiso 1 1 calc R U . . .
C45 C 0.4152(4) 0.6210(3) -0.3635(7) 0.041(3) Uani 1 1 d . U . . .
C46 C 0.3770(4) 0.6084(4) -0.3492(7) 0.044(3) Uani 1 1 d . U . . .
H46 H 0.3635 0.5840 -0.3730 0.053 Uiso 1 1 calc R U . . .
C47 C 0.3583(5) 0.6313(4) -0.3003(7) 0.052(3) Uani 1 1 d . U . . .
H47 H 0.3323 0.6224 -0.2894 0.063 Uiso 1 1 calc R U . . .
C48 C 0.4383(4) 0.5960(4) -0.4143(7) 0.039(3) Uani 1 1 d . U . . .
C52 C 0.3071(13) 0.5000 0.294(2) 0.151(8) Uani 1 2 d S TU P . .
H52 H 0.3307 0.5000 0.2701 0.182 Uiso 1 2 calc R U P . .
C53 C 0.2611(14) 0.5000 0.158(3) 0.202(13) Uani 1 2 d S TU P . .
H53A H 0.2308 0.5000 0.1225 0.303 Uiso 1 2 calc R U P . .
H53B H 0.2760 0.5241 0.1460 0.303 Uiso 0.5 1 calc R U P . .
H53C H 0.2760 0.4759 0.1460 0.303 Uiso 0.5 1 calc R U P . .
C55 C 0.4823(6) 0.5000 1.3154(9) 0.034(4) Uani 1 2 d S TU P . .
C56 C 0.4684(6) 0.5000 1.2236(10) 0.040(4) Uani 1 2 d S TU P . .
C57 C 0.4627(5) 0.4643(4) 1.1796(7) 0.058(4) Uani 1 1 d . U . . .
H57 H 0.4680 0.4395 1.2088 0.069 Uiso 1 1 calc R U . . .
C58 C 0.4492(5) 0.4643(4) 1.0931(7) 0.062(4) Uani 1 1 d . U . . .
H58 H 0.4449 0.4395 1.0637 0.075 Uiso 1 1 calc R U . . .
C59 C 0.4419(7) 0.5000 1.0496(10) 0.053(5) Uani 1 2 d S TU P . .
C63 C 0.3724(7) 0.5000 0.6912(10) 0.042(4) Uani 1 2 d S TU P . .
C64 C 0.2223(14) 0.5000 0.270(3) 0.198(14) Uani 1 2 d S TU P . .
H64A H 0.1974 0.5000 0.2199 0.297 Uiso 1 2 calc R U P . .
H64B H 0.2211 0.4759 0.3033 0.297 Uiso 0.5 1 calc R U P . .
H64C H 0.2211 0.5241 0.3033 0.297 Uiso 0.5 1 calc R U P . .
C65 C 0.2754(13) 0.5313(10) 0.9414(18) 0.149(14) Uani 0.5 1 d D U P A -1
H65A H 0.2909 0.5544 0.9268 0.224 Uiso 0.5 1 calc R U P A -1
H65B H 0.2765 0.5330 1.0002 0.224 Uiso 0.5 1 calc R U P A -1
H65C H 0.2449 0.5316 0.9069 0.224 Uiso 0.5 1 calc R U P A -1
C66 C 0.3171(12) 0.4702(10) 0.9974(13) 0.118(11) Uani 0.5 1 d D U P A -1
H66A H 0.3284 0.4458 0.9783 0.176 Uiso 0.5 1 calc R U P A -1
H66B H 0.2961 0.4629 1.0274 0.176 Uiso 0.5 1 calc R U P A -1
H66C H 0.3414 0.4853 1.0347 0.176 Uiso 0.5 1 calc R U P A -1
N6 N 0.2958(7) 0.4948(8) 0.9269(9) 0.126(10) Uani 0.5 1 d D U P A -1
C51 C 0.2929(10) 0.4824(9) 0.8506(11) 0.135(16) Uani 0.5 1 d D U P A -1
H51 H 0.3095 0.4594 0.8452 0.162 Uiso 0.5 1 calc R U P A -1
O15 O 0.2704(6) 0.4980(17) 0.7867(8) 0.097(6) Uani 0.5 1 d D U P A -1
C49 C 0.4262(8) 0.5262(7) 0.8179(10) 0.050(6) Uani 0.5 1 d D U P A -1
H49 H 0.4406 0.5413 0.7856 0.060 Uiso 0.5 1 calc R U P A -1
C50 C 0.3743(11) 0.4722(8) 0.8282(11) 0.083(11) Uani 0.5 1 d D U P A -1
H50 H 0.3553 0.4514 0.8007 0.100 Uiso 0.5 1 calc R U P A -1
C60 C 0.4247(7) 0.4990(11) 0.9570(10) 0.051(5) Uani 0.5 1 d D U P A -1
C61 C 0.3878(9) 0.4739(8) 0.9177(11) 0.072(9) Uani 0.5 1 d D U P A -1
H61 H 0.3731 0.4590 0.9496 0.086 Uiso 0.5 1 calc R U P A -1
C62 C 0.3890(6) 0.5017(10) 0.7798(9) 0.045(5) Uani 0.5 1 d D U P A -1
C54 C 0.4407(9) 0.5272(7) 0.9077(10) 0.054(7) Uani 0.5 1 d D U P A -1
H54 H 0.4614 0.5469 0.9349 0.065 Uiso 0.5 1 calc R U P A -1

loop_
_atom_site_aniso_label
_atom_site_aniso_U_11
_atom_site_aniso_U_22
_atom_site_aniso_U_33
_atom_site_aniso_U_23
_atom_site_aniso_U_13
_atom_site_aniso_U_12
Th1 0.0453(4) 0.0166(3) 0.0123(3) 0.000 0.0089(3) 0.000
O1 0.057(5) 0.041(4) 0.012(4) 0.004(3) 0.017(3) 0.003(3)
C1 0.057(6) 0.037(6) 0.025(5) 0.004(4) 0.022(4) 0.009(4)
N1 0.099(8) 0.038(5) 0.024(5) 0.009(4) 0.024(5) 0.022(5)
Th2 0.0473(4) 0.0219(3) 0.0123(3) 0.000 0.0132(3) 0.000
O2 0.057(5) 0.037(4) 0.035(5) 0.006(3) 0.011(4) 0.012(4)
C2 0.064(7) 0.045(6) 0.024(5) 0.007(4) 0.017(4) 0.001(5)
N2 0.108(9) 0.041(5) 0.031(5) 0.008(4) 0.025(5) 0.020(5)
Th3 0.0806(6) 0.0338(4) 0.0442(5) 0.000 0.0418(4) 0.000
O3 0.082(6) 0.027(4) 0.025(5) -0.008(3) 0.011(4) 0.005(4)
C3 0.067(7) 0.051(7) 0.029(6) 0.016(5) 0.010(5) -0.007(5)
N3 0.116(10) 0.040(5) 0.036(5) 0.008(4) 0.036(5) 0.033(6)
O4 0.060(5) 0.047(5) 0.025(5) -0.008(4) 0.009(4) 0.009(4)
C4 0.080(8) 0.057(7) 0.029(6) 0.015(5) 0.011(5) -0.001(6)
N4 0.120(9) 0.039(5) 0.031(5) 0.014(4) 0.033(5) 0.040(6)
O5 0.069(6) 0.061(6) 0.049(6) 0.027(5) 0.028(5) 0.021(5)
N5 0.148(12) 0.13(2) 0.143(12) 0.000 0.015(9) 0.000
C5 0.084(8) 0.085(9) 0.059(8) 0.037(7) 0.002(6) -0.022(7)
C6 0.096(8) 0.086(10) 0.067(8) 0.041(7) 0.005(6) -0.023(7)
O6 0.069(5) 0.060(6) 0.061(6) 0.037(5) 0.032(5) 0.027(5)
C8 0.091(9) 0.041(5) 0.031(5) 0.008(4) 0.020(5) 0.007(5)
O8 0.119(8) 0.077(7) 0.094(8) -0.036(6) 0.068(6) -0.003(6)
C7 0.082(7) 0.044(6) 0.039(6) 0.013(5) 0.017(5) 0.007(5)
O7 0.114(8) 0.069(7) 0.085(8) -0.037(6) 0.050(6) -0.002(5)
O9 0.044(5) 0.028(5) 0.012(5) 0.000 0.012(4) 0.000
C9 0.110(11) 0.046(5) 0.026(6) 0.011(4) 0.023(6) 0.016(6)
C10 0.159(16) 0.066(7) 0.036(6) 0.019(5) 0.044(8) 0.041(8)
O10 0.056(5) 0.019(4) 0.009(4) 0.000(3) 0.010(3) -0.002(3)
C11 0.164(16) 0.067(7) 0.035(6) 0.011(5) 0.042(8) 0.040(8)
O11 0.067(7) 0.069(8) 0.016(5) 0.000 0.013(5) 0.000
O12 0.071(6) 0.094(10) 0.017(6) 0.000 0.014(5) 0.000
C12 0.135(13) 0.051(5) 0.034(6) 0.005(4) 0.033(7) 0.028(6)
C13 0.115(11) 0.050(5) 0.039(5) 0.003(4) 0.030(6) 0.024(6)
O13 0.115(8) 0.139(10) 0.126(8) 0.000 0.023(6) 0.000
C15 0.108(7) 0.117(9) 0.102(8) -0.045(7) 0.038(6) 0.011(6)
C14 0.103(8) 0.054(7) 0.043(6) 0.003(5) 0.027(6) 0.024(6)
O14 0.075(9) 0.104(12) 0.102(10) 0.000 0.039(7) 0.000
C18 0.112(7) 0.115(9) 0.100(8) -0.048(7) 0.043(6) 0.007(6)
C17 0.101(7) 0.058(7) 0.043(7) -0.002(6) 0.031(6) 0.023(6)
C16 0.106(7) 0.119(9) 0.101(8) -0.047(7) 0.036(6) 0.014(6)
C19 0.106(7) 0.109(9) 0.102(8) -0.047(7) 0.042(6) 0.006(6)
C20 0.106(8) 0.056(8) 0.056(8) -0.014(6) 0.048(7) 0.003(6)
C21 0.114(12) 0.045(6) 0.040(5) 0.006(4) 0.034(6) 0.035(6)
C23 0.158(16) 0.046(6) 0.044(6) 0.011(5) 0.040(7) 0.043(7)
C22 0.142(15) 0.050(6) 0.044(6) 0.007(5) 0.036(7) 0.043(7)
C24 0.110(12) 0.042(6) 0.037(5) 0.007(4) 0.033(5) 0.025(6)
C25 0.094(9) 0.039(5) 0.033(5) 0.014(4) 0.027(5) 0.027(5)
C26 0.125(12) 0.043(5) 0.029(6) 0.015(4) 0.031(6) 0.040(7)
C28 0.134(13) 0.058(7) 0.034(6) 0.012(5) 0.036(7) 0.043(8)
C27 0.138(13) 0.062(7) 0.032(6) 0.016(5) 0.037(7) 0.047(8)
C29 0.118(11) 0.042(5) 0.029(6) 0.004(4) 0.026(6) 0.031(6)
C30 0.097(9) 0.036(5) 0.029(5) 0.005(4) 0.026(5) 0.019(5)
C31 0.091(10) 0.033(6) 0.028(5) 0.005(4) 0.020(5) 0.016(6)
C32 0.112(11) 0.042(6) 0.036(6) 0.008(5) 0.029(7) 0.027(7)
C33 0.134(13) 0.047(6) 0.040(6) 0.018(5) 0.034(7) 0.032(7)
C34 0.100(10) 0.035(6) 0.030(5) 0.011(4) 0.019(5) 0.016(6)
C35 0.091(7) 0.038(6) 0.035(6) 0.015(5) 0.033(5) 0.032(5)
C36 0.095(7) 0.067(8) 0.070(9) 0.039(7) 0.047(6) 0.035(6)
C37 0.074(7) 0.060(8) 0.071(8) 0.036(7) 0.041(6) 0.020(6)
C38 0.065(6) 0.038(6) 0.040(6) 0.012(5) 0.028(5) 0.014(5)
C39 0.071(7) 0.071(8) 0.062(8) 0.039(7) 0.037(6) 0.023(6)
C40 0.088(8) 0.079(8) 0.058(8) 0.041(7) 0.033(6) 0.035(6)
C41 0.074(6) 0.041(7) 0.044(7) 0.013(5) 0.031(5) 0.016(5)
C42 0.077(7) 0.036(5) 0.022(6) 0.003(4) 0.011(5) 0.017(5)
C43 0.101(8) 0.047(7) 0.065(9) -0.025(6) 0.043(7) -0.001(6)
C44 0.092(8) 0.043(6) 0.061(9) -0.026(6) 0.038(7) -0.004(6)
C45 0.062(6) 0.030(5) 0.027(6) -0.006(4) 0.006(5) 0.011(4)
C46 0.061(7) 0.038(6) 0.026(6) 0.001(5) 0.003(5) 0.015(5)
C47 0.085(8) 0.042(6) 0.032(7) -0.001(5) 0.019(6) 0.013(5)
C48 0.064(6) 0.024(5) 0.024(6) -0.001(4) 0.008(5) 0.012(4)
C52 0.156(11) 0.160(13) 0.130(9) 0.000 0.030(7) 0.000
C53 0.193(18) 0.24(2) 0.160(12) 0.000 0.034(11) 0.000
C55 0.059(11) 0.026(6) 0.016(6) 0.000 0.009(6) 0.000
C56 0.070(12) 0.028(7) 0.018(5) 0.000 0.009(6) 0.000
C57 0.123(12) 0.029(6) 0.016(5) 0.002(4) 0.013(5) -0.009(6)
C58 0.124(12) 0.035(6) 0.019(5) -0.004(4) 0.007(5) -0.018(6)
C59 0.102(13) 0.040(7) 0.018(6) 0.000 0.020(6) 0.000
C63 0.070(7) 0.042(10) 0.017(5) 0.000 0.015(5) 0.000
C64 0.180(15) 0.21(2) 0.20(2) 0.000 0.054(13) 0.000
C65 0.17(2) 0.149(17) 0.123(17) -0.001(13) 0.036(15) 0.023(15)
C66 0.138(19) 0.134(17) 0.076(12) 0.022(12) 0.024(11) -0.004(14)
N6 0.17(2) 0.144(17) 0.062(9) 0.019(11) 0.035(9) 0.025(18)
C51 0.20(3) 0.14(2) 0.062(9) 0.025(10) 0.033(9) 0.04(2)
O15 0.136(13) 0.112(16) 0.055(7) 0.017(10) 0.047(7) 0.022(19)
C49 0.085(12) 0.044(12) 0.021(7) 0.004(6) 0.014(6) -0.013(11)
C50 0.14(2) 0.084(15) 0.021(7) 0.002(7) 0.015(8) -0.060(17)
C60 0.089(12) 0.042(10) 0.022(6) 0.000(6) 0.020(6) -0.012(12)
C61 0.119(15) 0.074(16) 0.021(7) 0.006(7) 0.017(7) -0.043(14)
C62 0.078(9) 0.042(10) 0.015(5) 0.001(5) 0.015(5) -0.009(10)
C54 0.092(14) 0.047(12) 0.022(7) 0.002(6) 0.013(7) -0.020(12)

loop_
_atom_type_symbol
_atom_type_description
_atom_type_scat_dispersion_real
_atom_type_scat_dispersion_imag
_atom_type_scat_source
C C 0.0181 0.0091 'International Tables Vol C Tables 4.2.6.8 and 6.1.1.4'
H H 0.0000 0.0000 'International Tables Vol C Tables 4.2.6.8 and 6.1.1.4'
N N 0.0311 0.0180 'International Tables Vol C Tables 4.2.6.8 and 6.1.1.4'
O O 0.0492 0.0322 'International Tables Vol C Tables 4.2.6.8 and 6.1.1.4'
Th Th -4.1491 12.3296 'International Tables Vol C Tables 4.2.6.8 and 6.1.1.4'

loop_
_geom_angle_atom_site_label_1
_geom_angle_atom_site_label_2
_geom_angle_atom_site_label_3
_geom_angle
_geom_angle_site_symmetry_1
_geom_angle_site_symmetry_3
O9 Th1 O9 73.9(4) . 5_666
O9 Th1 O2 83.3(3) . .
O9 Th1 O2 143.3(3) 5_666 .
O9 Th1 O2 143.4(3) . 2_656
O9 Th1 O2 83.3(3) 5_666 2_656
O2 Th1 O2 129.2(4) . 2_656
O9 Th1 O10 76.0(3) . 6_564
O9 Th1 O10 77.5(3) 5_666 6_564
O2 Th1 O10 69.3(2) . 6_564
O2 Th1 O10 126.8(3) 2_656 6_564
O9 Th1 O10 77.5(3) . 5_667
O9 Th1 O10 76.0(3) 5_666 5_667
O2 Th1 O10 126.8(3) . 5_667
O2 Th1 O10 69.3(2) 2_656 5_667
O10 Th1 O10 146.7(3) 6_564 5_667
O9 Th1 O4 109.8(3) . 1_556
O9 Th1 O4 144.8(3) 5_666 1_556
O2 Th1 O4 70.0(3) . 1_556
O2 Th1 O4 73.9(3) 2_656 1_556
O10 Th1 O4 137.7(2) 6_564 1_556
O10 Th1 O4 71.0(2) 5_667 1_556
O9 Th1 O4 144.8(3) . 2_655
O9 Th1 O4 109.8(3) 5_666 2_655
O2 Th1 O4 73.9(3) . 2_655
O2 Th1 O4 70.0(3) 2_656 2_655
O10 Th1 O4 71.0(2) 6_564 2_655
O10 Th1 O4 137.7(2) 5_667 2_655
O4 Th1 O4 87.4(4) 1_556 2_655
O9 Th1 O3 126.8(3) . 2_655
O9 Th1 O3 62.8(2) 5_666 2_655
O2 Th1 O3 114.0(2) . 2_655
O2 Th1 O3 61.2(2) 2_656 2_655
O10 Th1 O3 65.9(2) 6_564 2_655
O10 Th1 O3 117.3(2) 5_667 2_655
O4 Th1 O3 123.5(3) 1_556 2_655
O4 Th1 O3 47.2(2) 2_655 2_655
O9 Th1 O3 62.8(2) . 1_556
O9 Th1 O3 126.8(3) 5_666 1_556
O2 Th1 O3 61.2(2) . 1_556
O2 Th1 O3 114.0(2) 2_656 1_556
O10 Th1 O3 117.3(2) 6_564 1_556
O10 Th1 O3 65.9(2) 5_667 1_556
O4 Th1 O3 47.2(2) 1_556 1_556
O4 Th1 O3 123.5(3) 2_655 1_556
O3 Th1 O3 169.8(3) 2_655 1_556
O9 Th1 C48 140.0(3) . 2_655
O9 Th1 C48 86.6(3) 5_666 2_655
O2 Th1 C48 93.4(3) . 2_655
O2 Th1 C48 64.0(3) 2_656 2_655
O10 Th1 C48 65.7(3) 6_564 2_655
O10 Th1 C48 131.6(3) 5_667 2_655
O4 Th1 C48 106.2(3) 1_556 2_655
O4 Th1 C48 23.3(3) 2_655 2_655
O3 Th1 C48 23.9(3) 2_655 2_655
O3 Th1 C48 146.7(3) 1_556 2_655
O9 Th1 C48 86.6(3) . 1_556
O9 Th1 C48 140.0(3) 5_666 1_556
O2 Th1 C48 64.0(3) . 1_556
O2 Th1 C48 93.4(3) 2_656 1_556
O10 Th1 C48 131.6(3) 6_564 1_556
O10 Th1 C48 65.7(3) 5_667 1_556
O4 Th1 C48 23.3(3) 1_556 1_556
O4 Th1 C48 106.2(3) 2_655 1_556
O3 Th1 C48 146.7(3) 2_655 1_556
O3 Th1 C48 23.9(3) 1_556 1_556
C48 Th1 C48 127.5(5) 2_655 1_556
C1 O1 Th2 131.0(7) . .
O1 C1 O2 124.8(11) . .
O1 C1 C2 119.6(12) . .
O2 C1 C2 115.7(11) . .
C34 N1 C31 105.8(10) . .
O9 Th2 O6 140.1(2) . 4_545
O9 Th2 O6 140.1(2) . 7_565
O6 Th2 O6 79.8(4) 4_545 7_565
O9 Th2 O3 72.3(2) . 1_556
O6 Th2 O3 141.5(3) 4_545 1_556
O6 Th2 O3 72.6(3) 7_565 1_556
O9 Th2 O3 72.3(2) . 6_566
O6 Th2 O3 72.6(3) 4_545 6_566
O6 Th2 O3 141.5(3) 7_565 6_566
O3 Th2 O3 114.8(4) 1_556 6_566
O9 Th2 O11 103.9(4) . .
O6 Th2 O11 80.5(3) 4_545 .
O6 Th2 O11 80.5(3) 7_565 .
O3 Th2 O11 69.0(2) 1_556 .
O3 Th2 O11 69.0(2) 6_566 .
O9 Th2 O1 79.6(3) . 6_565
O6 Th2 O1 75.1(3) 4_545 6_565
O6 Th2 O1 120.2(3) 7_565 6_565
O3 Th2 O1 142.5(2) 1_556 6_565
O3 Th2 O1 78.2(2) 6_566 6_565
O11 Th2 O1 143.72(16) . 6_565
O9 Th2 O1 79.6(3) . .
O6 Th2 O1 120.2(3) 4_545 .
O6 Th2 O1 75.1(3) 7_565 .
O3 Th2 O1 78.2(2) 1_556 .
O3 Th2 O1 142.5(2) 6_566 .
O11 Th2 O1 143.71(16) . .
O1 Th2 O1 72.5(3) 6_565 .
O9 Th2 O13 133.9(5) . .
O6 Th2 O13 56.9(4) 4_545 .
O6 Th2 O13 56.9(4) 7_565 .
O3 Th2 O13 122.08(19) 1_556 .
O3 Th2 O13 122.08(19) 6_566 .
O11 Th2 O13 122.2(6) . .
O1 Th2 O13 63.8(4) 6_565 .
O1 Th2 O13 63.8(4) . .
O9 Th2 Th1 27.43(4) . 5_666
O6 Th2 Th1 113.0(2) 4_545 5_666
O6 Th2 Th1 166.9(2) 7_565 5_666
O3 Th2 Th1 94.68(19) 1_556 5_666
O3 Th2 Th1 46.75(19) 6_566 5_666
O11 Th2 Th1 98.2(3) . 5_666
O1 Th2 Th1 68.12(18) 6_565 5_666
O1 Th2 Th1 99.54(17) . 5_666
O13 Th2 Th1 131.9(4) . 5_666
O9 Th2 Th1 27.43(4) . .
O6 Th2 Th1 166.9(2) 4_545 .
O6 Th2 Th1 113.0(2) 7_565 .
O3 Th2 Th1 46.75(19) 1_556 .
O3 Th2 Th1 94.68(19) 6_566 .
O11 Th2 Th1 98.2(3) . .
O1 Th2 Th1 99.54(17) 6_565 .
O1 Th2 Th1 68.12(18) . .
O13 Th2 Th1 131.9(4) . .
Th1 Th2 Th1 54.128(15) 5_666 .
C1 O2 Th1 135.5(7) . .
C3 C2 C5 120.5(12) . .
C3 C2 C1 122.8(12) . .
C5 C2 C1 116.5(12) . .
C12 N2 C9 110.0(10) . .
O12 Th3 O14 150.7(5) . .
O12 Th3 O5 81.3(3) . 4_545
O14 Th3 O5 75.9(4) . 4_545
O12 Th3 O5 81.3(3) . 7_565
O14 Th3 O5 75.9(4) . 7_565
O5 Th3 O5 77.1(4) 4_545 7_565
O12 Th3 O7 128.7(3) . 4_546
O14 Th3 O7 70.2(4) . 4_546
O5 Th3 O7 90.5(3) 4_545 4_546
O5 Th3 O7 145.9(4) 7_565 4_546
O12 Th3 O7 128.7(3) . 7_566
O14 Th3 O7 70.2(4) . 7_566
O5 Th3 O7 145.9(4) 4_545 7_566
O5 Th3 O7 90.5(3) 7_565 7_566
O7 Th3 O7 82.1(5) 4_546 7_566
O12 Th3 O8 78.0(3) . 7_566
O14 Th3 O8 112.1(3) . 7_566
O5 Th3 O8 146.1(3) 4_545 7_566
O5 Th3 O8 73.5(3) 7_565 7_566
O7 Th3 O8 123.3(4) 4_546 7_566
O7 Th3 O8 51.4(4) 7_566 7_566
O12 Th3 O8 78.0(3) . 4_546
O14 Th3 O8 112.1(3) . 4_546
O5 Th3 O8 73.5(3) 4_545 4_546
O5 Th3 O8 146.1(3) 7_565 4_546
O7 Th3 O8 51.4(4) 4_546 4_546
O7 Th3 O8 123.3(4) 7_566 4_546
O8 Th3 O8 126.7(5) 7_566 4_546
O12 Th3 O15 80.5(5) . .
O14 Th3 O15 128.7(5) . .
O5 Th3 O15 135.7(12) 4_545 .
O5 Th3 O15 138.4(12) 7_565 .
O7 Th3 O15 70.7(10) 4_546 .
O7 Th3 O15 72.7(9) 7_566 .
O8 Th3 O15 66.2(13) 7_566 .
O8 Th3 O15 63.3(13) 4_546 .
O12 Th3 C20 102.3(4) . 7_566
O14 Th3 C20 93.6(4) . 7_566
O5 Th3 C20 160.4(4) 4_545 7_566
O5 Th3 C20 84.3(4) 7_565 7_566
O7 Th3 C20 101.6(4) 4_546 7_566
O7 Th3 C20 26.4(4) 7_566 7_566
O8 Th3 C20 25.4(4) 7_566 7_566
O8 Th3 C20 126.1(4) 4_546 7_566
O15 Th3 C20 63.6(12) . 7_566
O12 Th3 C20 102.3(4) . 4_546
O14 Th3 C20 93.6(4) . 4_546
O5 Th3 C20 84.3(4) 4_545 4_546
O5 Th3 C20 160.4(4) 7_565 4_546
O7 Th3 C20 26.4(4) 4_546 4_546
O7 Th3 C20 101.6(4) 7_566 4_546
O8 Th3 C20 126.1(4) 7_566 4_546
O8 Th3 C20 25.4(4) 4_546 4_546
O15 Th3 C20 60.9(13) . 4_546
C20 Th3 C20 113.2(6) 7_566 4_546
C48 O3 Th2 175.7(8) . 1_554
C48 O3 Th1 83.8(7) . 1_554
Th2 O3 Th1 95.4(2) 1_554 1_554
C2 C3 C4 119.9(12) . .
C2 C3 H3 120.0 . .
C4 C3 H3 120.0 . .
C21 N3 C24 106.6(10) . .
C48 O4 Th1 105.5(7) . 1_554
C7 C4 C3 120.1(13) . .
C7 C4 H4 119.9 . .
C3 C4 H4 119.9 . .
C29 N4 C26 108.5(10) . .
C41 O5 Th3 150.5(8) . 7_565
C52 N5 C64 134(4) . .
C52 N5 C53 106(3) . .
C64 N5 C53 121(3) . .
C2 C5 C6 119.6(14) . .
C2 C5 H5 120.2 . .
C6 C5 H5 120.2 . .
C7 C6 C5 118.0(14) . .
C7 C6 H6 121.0 . .
C5 C6 H6 121.0 . .
C41 O6 Th2 154.9(9) . 7_565
C9 C8 C34 127.1(12) . .
C9 C8 C7 115.4(11) . .
C34 C8 C7 117.1(11) . .
C20 O8 Th3 92.4(10) . 7_566
C4 C7 C6 121.4(13) . .
C4 C7 C8 121.7(13) . .
C6 C7 C8 116.8(13) . .
C20 O7 Th3 92.4(9) . 7_566
Th2 O9 Th1 126.0(2) . 5_666
Th2 O9 Th1 126.0(2) . .
Th1 O9 Th1 106.1(4) 5_666 .
C8 C9 N2 126.0(12) . .
C8 C9 C10 127.5(12) . .
N2 C9 C10 106.5(11) . .
C11 C10 C9 109.3(13) . .
C11 C10 H10 125.4 . .
C9 C10 H10 125.4 . .
C55 O10 Th1 134.7(7) . 5_667
C10 C11 C12 108.7(13) . .
C10 C11 H11 125.6 . .
C12 C11 H11 125.6 . .
C63 O11 Th2 142.3(13) . .
C63 O12 Th3 176.5(11) . .
C13 C12 N2 127.6(13) . .
C13 C12 C11 127.1(13) . .
N2 C12 C11 105.3(11) . .
C12 C13 C21 125.0(13) . .
C12 C13 C14 118.2(12) . .
C21 C13 C14 116.9(12) . .
C52 O13 Th2 123(2) . .
C14 C15 C16 121.8(18) . .
C14 C15 H15 119.1 . .
C16 C15 H15 119.1 . .
C19 C14 C15 116.2(16) . .
C19 C14 C13 123.1(16) . .
C15 C14 C13 120.7(16) . .
Th3 O14 H14A 131.3 . .
Th3 O14 H14B 131.5 . .
H14A O14 H14B 95.7 . .
C17 C18 C19 119.9(18) . .
C17 C18 H18 120.1 . .
C19 C18 H18 120.1 . .
C18 C17 C16 118.6(15) . .
C18 C17 C20 121.5(16) . .
C16 C17 C20 119.9(16) . .
C17 C16 C15 119.2(18) . .
C17 C16 H16 120.4 . .
C15 C16 H16 120.4 . .
C14 C19 C18 124.2(18) . .
C14 C19 H19 117.9 . .
C18 C19 H19 117.9 . .
O8 C20 O7 121.8(14) . .
O8 C20 C17 119.4(16) . .
O7 C20 C17 118.8(15) . .
O8 C20 Th3 62.2(8) . 7_566
O7 C20 Th3 61.2(8) . 7_566
C17 C20 Th3 165.7(10) . 7_566
N3 C21 C22 110.3(11) . .
N3 C21 C13 125.2(12) . .
C22 C21 C13 124.4(12) . .
C22 C23 C24 104.3(12) . .
C22 C23 H23 127.9 . .
C24 C23 H23 127.9 . .
C23 C22 C21 108.0(12) . .
C23 C22 H22 126.0 . .
C21 C22 H22 126.0 . .
N3 C24 C25 125.7(11) . .
N3 C24 C23 110.6(11) . .
C25 C24 C23 123.6(12) . .
C26 C25 C24 125.5(11) . .
C26 C25 C35 119.0(11) . .
C24 C25 C35 115.4(11) . .
C25 C26 N4 125.9(11) . .
C25 C26 C27 126.5(12) . .
N4 C26 C27 107.4(11) . .
C27 C28 C29 107.9(12) . .
C27 C28 H28 126.1 . .
C29 C28 H28 126.1 . .
C28 C27 C26 108.2(12) . .
C28 C27 H27 125.9 . .
C26 C27 H27 125.9 . .
N4 C29 C30 125.6(11) . .
N4 C29 C28 108.0(11) . .
C30 C29 C28 126.2(12) . .
C31 C30 C29 125.4(12) . .
C31 C30 C42 117.1(11) . .
C29 C30 C42 117.4(10) . .
C30 C31 N1 125.7(11) . .
C30 C31 C32 124.8(11) . .
N1 C31 C32 109.5(10) . .
C33 C32 C31 106.6(12) . .
C33 C32 H32 126.7 . .
C31 C32 H32 126.7 . .
C32 C33 C34 108.2(12) . .
C32 C33 H33 125.9 . .
C34 C33 H33 125.9 . .
N1 C34 C8 124.1(11) . .
N1 C34 C33 109.7(11) . .
C8 C34 C33 126.1(11) . .
C36 C35 C40 117.9(12) . .
C36 C35 C25 121.2(12) . .
C40 C35 C25 120.8(13) . .
C35 C36 C37 122.7(14) . .
C35 C36 H36 118.6 . .
C37 C36 H36 118.6 . .
C38 C37 C36 118.5(14) . .
C38 C37 H37 120.7 . .
C36 C37 H37 120.7 . .
C39 C38 C37 119.1(12) . .
C39 C38 C41 122.2(12) . .
C37 C38 C41 118.7(12) . .
C38 C39 C40 120.9(13) . .
C38 C39 H39 119.5 . .
C40 C39 H39 119.5 . .
C35 C40 C39 120.8(14) . .
C35 C40 H40 119.6 . .
C39 C40 H40 119.6 . .
O6 C41 O5 121.6(12) . .
O6 C41 C38 121.9(12) . .
O5 C41 C38 116.2(12) . .
C43 C42 C47 120.4(12) . .
C43 C42 C30 118.4(12) . .
C47 C42 C30 121.2(13) . .
C42 C43 C44 119.5(13) . .
C42 C43 H43 120.2 . .
C44 C43 H43 120.2 . .
C45 C44 C43 120.3(14) . .
C45 C44 H44 119.9 . .
C43 C44 H44 119.9 . .
C44 C45 C46 119.6(12) . .
C44 C45 C48 118.4(12) . .
C46 C45 C48 122.0(11) . .
C47 C46 C45 119.8(12) . .
C47 C46 H46 120.1 . .
C45 C46 H46 120.1 . .
C46 C47 C42 120.3(14) . .
C46 C47 H47 119.8 . .
C42 C47 H47 119.8 . .
O3 C48 O4 123.5(11) . .
O3 C48 C45 117.9(12) . .
O4 C48 C45 118.6(11) . .
O3 C48 Th1 72.3(7) . 1_554
O4 C48 Th1 51.3(6) . 1_554
C45 C48 Th1 169.2(9) . 1_554
O13 C52 N5 110(3) . .
O13 C52 H52 124.9 . .
N5 C52 H52 124.9 . .
N5 C53 H53A 109.5 . .
N5 C53 H53B 109.5 . .
H53A C53 H53B 109.5 . .
N5 C53 H53C 109.5 . .
H53A C53 H53C 109.5 . .
H53B C53 H53C 109.5 . .
O10 C55 O10 122.4(13) . 6_565
O10 C55 C56 118.8(7) . .
O10 C55 C56 118.8(7) 6_565 .
C57 C56 C57 118.3(15) 6_565 .
C57 C56 C55 120.8(8) 6_565 .
C57 C56 C55 120.8(8) . .
C56 C57 C58 120.8(12) . .
C56 C57 H57 119.6 . .
C58 C57 H57 119.6 . .
C59 C58 C57 120.5(12) . .
C59 C58 H58 119.8 . .
C57 C58 H58 119.8 . .
C58 C59 C58 119.0(16) 6_565 .
C58 C59 C60 121.7(16) 6_565 .
C58 C59 C60 119.2(16) . .
O11 C63 O12 120.0(16) . .
O11 C63 C62 126.4(19) . .
O12 C63 C62 113.6(17) . .
N5 C64 H64A 109.5 . .
N5 C64 H64B 109.5 . .
H64A C64 H64B 109.5 . .
N5 C64 H64C 109.5 . .
H64A C64 H64C 109.5 . .
H64B C64 H64C 109.5 . .
N6 C65 H65A 109.5 . .
N6 C65 H65B 109.5 . .
H65A C65 H65B 109.5 . .
N6 C65 H65C 109.5 . .
H65A C65 H65C 109.5 . .
H65B C65 H65C 109.5 . .
N6 C66 H66A 109.5 . .
N6 C66 H66B 109.5 . .
H66A C66 H66B 109.5 . .
N6 C66 H66C 109.5 . .
H66A C66 H66C 109.5 . .
H66B C66 H66C 109.5 . .
C51 N6 C65 121.3(9) . .
C51 N6 C66 120.3(9) . .
C65 N6 C66 118.2(9) . .
O15 C51 N6 125.3(15) . .
O15 C51 H51 117.3 . .
N6 C51 H51 117.3 . .
C51 O15 Th3 144(2) . .
C62 C49 C54 117.0(18) . .
C62 C49 H49 121.5 . .
C54 C49 H49 121.5 . .
C62 C50 C61 121.1(19) . .
C62 C50 H50 119.5 . .
C61 C50 H50 119.5 . .
C61 C60 C54 119.7(17) . .
C61 C60 C59 119.8(15) . .
C54 C60 C59 120.0(17) . .
C60 C61 C50 117(2) . .
C60 C61 H61 121.3 . .
C50 C61 H61 121.3 . .
C63 C62 C49 119.9(15) . .
C63 C62 C50 118.6(17) . .
C49 C62 C50 120.1(18) . .
C60 C54 C49 121.8(19) . .
C60 C54 H54 119.1 . .
C49 C54 H54 119.1 . .

loop_
_geom_bond_atom_site_label_1
_geom_bond_atom_site_label_2
_geom_bond_distance
_geom_bond_site_symmetry_2
Th1 O9 2.294(6) .
Th1 O9 2.294(6) 5_666
Th1 O2 2.402(8) .
Th1 O2 2.402(8) 2_656
Th1 O10 2.480(6) 6_564
Th1 O10 2.480(6) 5_667
Th1 O4 2.489(7) 1_556
Th1 O4 2.489(7) 2_655
Th1 O3 2.947(8) 2_655
Th1 O3 2.947(8) 1_556
Th1 C48 3.075(12) 2_655
Th1 C48 3.075(12) 1_556
O1 C1 1.245(14) .
O1 Th2 2.514(7) .
C1 O2 1.257(14) .
C1 C2 1.500(16) .
N1 C34 1.378(15) .
N1 C31 1.389(15) .
Th2 O9 2.227(10) .
Th2 O6 2.416(9) 4_545
Th2 O6 2.416(9) 7_565
Th2 O3 2.485(8) 1_556
Th2 O3 2.485(8) 6_566
Th2 O11 2.498(11) .
Th2 O1 2.514(7) 6_565
Th2 O13 2.57(2) .
Th2 Th1 4.0280(6) 5_666
C2 C3 1.341(17) .
C2 C5 1.379(18) .
N2 C12 1.374(16) .
N2 C9 1.406(16) .
Th3 O12 2.336(14) .
Th3 O14 2.346(16) .
Th3 O5 2.363(8) 4_545
Th3 O5 2.363(8) 7_565
Th3 O7 2.510(10) 4_546
Th3 O7 2.510(10) 7_566
Th3 O8 2.535(10) 7_566
Th3 O8 2.535(10) 4_546
Th3 O15 2.615(13) .
Th3 C20 2.862(15) 7_566
Th3 C20 2.862(15) 4_546
O3 C48 1.255(14) .
O3 Th2 2.485(8) 1_554
O3 Th1 2.947(8) 1_554
C3 C4 1.416(17) .
C3 H3 0.9500 .
N3 C21 1.362(15) .
N3 C24 1.368(15) .
O4 C48 1.260(14) .
O4 Th1 2.489(7) 1_554
C4 C7 1.322(18) .
C4 H4 0.9500 .
N4 C29 1.356(15) .
N4 C26 1.382(15) .
O5 C41 1.280(15) .
O5 Th3 2.363(8) 7_565
N5 C52 1.43(4) .
N5 C64 1.43(4) .
N5 C53 1.50(4) .
C5 C6 1.415(19) .
C5 H5 0.9500 .
C6 C7 1.39(2) .
C6 H6 0.9500 .
O6 C41 1.257(15) .
O6 Th2 2.416(9) 7_565
C8 C9 1.357(18) .
C8 C34 1.386(17) .
C8 C7 1.530(17) .
O8 C20 1.229(18) .
O8 Th3 2.535(10) 7_566
O7 C20 1.274(18) .
O7 Th3 2.510(10) 7_566
O9 Th1 2.294(6) 5_666
C9 C10 1.450(18) .
C10 C11 1.315(19) .
C10 H10 0.9500 .
O10 C55 1.281(10) .
O10 Th1 2.480(6) 5_667
C11 C12 1.502(19) .
C11 H11 0.9500 .
O11 C63 1.21(2) .
O12 C63 1.25(2) .
C12 C13 1.334(18) .
C13 C21 1.410(18) .
C13 C14 1.481(19) .
O13 C52 1.39(4) .
C15 C14 1.35(2) .
C15 C16 1.43(2) .
C15 H15 0.9500 .
C14 C19 1.32(2) .
O14 H14A 1.3079 .
O14 H14B 1.3131 .
C18 C17 1.33(2) .
C18 C19 1.40(2) .
C18 H18 0.9500 .
C17 C16 1.37(2) .
C17 C20 1.49(2) .
C16 H16 0.9500 .
C19 H19 0.9500 .
C20 Th3 2.862(14) 7_566
C21 C22 1.407(18) .
C23 C22 1.394(19) .
C23 C24 1.447(18) .
C23 H23 0.9500 .
C22 H22 0.9500 .
C24 C25 1.406(17) .
C25 C26 1.367(17) .
C25 C35 1.513(17) .
C26 C27 1.425(18) .
C28 C27 1.335(18) .
C28 C29 1.433(17) .
C28 H28 0.9500 .
C27 H27 0.9500 .
C29 C30 1.420(17) .
C30 C31 1.366(16) .
C30 C42 1.519(17) .
C31 C32 1.452(17) .
C32 C33 1.343(17) .
C32 H32 0.9500 .
C33 C34 1.435(18) .
C33 H33 0.9500 .
C35 C36 1.360(19) .
C35 C40 1.375(19) .
C36 C37 1.404(18) .
C36 H36 0.9500 .
C37 C38 1.385(17) .
C37 H37 0.9500 .
C38 C39 1.377(17) .
C38 C41 1.453(17) .
C39 C40 1.389(18) .
C39 H39 0.9500 .
C40 H40 0.9500 .
C42 C43 1.348(18) .
C42 C47 1.379(17) .
C43 C44 1.405(18) .
C43 H43 0.9500 .
C44 C45 1.368(17) .
C44 H44 0.9500 .
C45 C46 1.377(17) .
C45 C48 1.525(17) .
C46 C47 1.377(16) .
C46 H46 0.9500 .
C47 H47 0.9500 .
C48 Th1 3.075(12) 1_554
C52 H52 0.9500 .
C53 H53A 0.9800 .
C53 H53B 0.9800 .
C53 H53C 0.9800 .
C55 O10 1.281(10) 6_565
C55 C56 1.47(2) .
C56 C57 1.383(14) 6_565
C56 C57 1.383(14) .
C57 C58 1.389(16) .
C57 H57 0.9500 .
C58 C59 1.378(15) .
C58 H58 0.9500 .
C59 C58 1.378(15) 6_565
C59 C60 1.49(2) .
C63 C62 1.43(2) .
C64 H64A 0.9800 .
C64 H64B 0.9800 .
C64 H64C 0.9800 .
C65 N6 1.433(9) .
C65 H65A 0.9800 .
C65 H65B 0.9800 .
C65 H65C 0.9800 .
C66 N6 1.436(9) .
C66 H66A 0.9800 .
C66 H66B 0.9800 .
C66 H66C 0.9800 .
N6 C51 1.322(9) .
C51 O15 1.220(11) .
C51 H51 0.9500 .
C49 C62 1.432(10) .
C49 C54 1.442(10) .
C49 H49 0.9500 .
C50 C62 1.436(10) .
C50 C61 1.439(10) .
C50 H50 0.9500 .
C60 C61 1.438(10) .
C60 C54 1.439(10) .
C61 H61 0.9500 .
C54 H54 0.9500 .

loop_
_geom_torsion_atom_site_label_1
_geom_torsion_atom_site_label_2
_geom_torsion_atom_site_label_3
_geom_torsion_atom_site_label_4
_geom_torsion
_geom_torsion_site_symmetry_1
_geom_torsion_site_symmetry_4
Th2 O1 C1 O2 3.2(17) . .
Th2 O1 C1 C2 -177.3(7) . .
O1 C1 O2 Th1 45.2(17) . .
C2 C1 O2 Th1 -134.4(9) . .
O1 C1 C2 C3 10.0(18) . .
O2 C1 C2 C3 -170.4(12) . .
O1 C1 C2 C5 -174.4(12) . .
O2 C1 C2 C5 5.2(17) . .
C5 C2 C3 C4 -2(2) . .
C1 C2 C3 C4 173.3(12) . .
C2 C3 C4 C7 -2(2) . .
C3 C2 C5 C6 2(2) . .
C1 C2 C5 C6 -173.9(14) . .
C2 C5 C6 C7 2(3) . .
C3 C4 C7 C6 7(2) . .
C3 C4 C7 C8 -171.2(12) . .
C5 C6 C7 C4 -7(3) . .
C5 C6 C7 C8 171.2(14) . .
C9 C8 C7 C4 94.9(17) . .
C34 C8 C7 C4 -91.7(18) . .
C9 C8 C7 C6 -83.1(19) . .
C34 C8 C7 C6 90.3(17) . .
C34 C8 C9 N2 3(3) . .
C7 C8 C9 N2 175.4(14) . .
C34 C8 C9 C10 -175.8(16) . .
C7 C8 C9 C10 -3(2) . .
C12 N2 C9 C8 -173.9(16) . .
C12 N2 C9 C10 5.0(18) . .
C8 C9 C10 C11 175.2(17) . .
N2 C9 C10 C11 -4(2) . .
C9 C10 C11 C12 1(2) . .
C9 N2 C12 C13 174.8(18) . .
C9 N2 C12 C11 -4.2(18) . .
C10 C11 C12 C13 -177.2(19) . .
C10 C11 C12 N2 2(2) . .
N2 C12 C13 C21 5(3) . .
C11 C12 C13 C21 -175.7(17) . .
N2 C12 C13 C14 -175.3(16) . .
C11 C12 C13 C14 4(3) . .
C16 C15 C14 C19 -3(3) . .
C16 C15 C14 C13 178.9(16) . .
C12 C13 C14 C19 -93(2) . .
C21 C13 C14 C19 87(2) . .
C12 C13 C14 C15 85(2) . .
C21 C13 C14 C15 -96(2) . .
C19 C18 C17 C16 -2(3) . .
C19 C18 C17 C20 177.4(16) . .
C18 C17 C16 C15 3(3) . .
C20 C17 C16 C15 -176.7(16) . .
C14 C15 C16 C17 0(3) . .
C15 C14 C19 C18 4(3) . .
C13 C14 C19 C18 -178.0(17) . .
C17 C18 C19 C14 -1(3) . .
Th3 O8 C20 O7 14.8(16) 7_566 .
Th3 O8 C20 C17 -163.8(12) 7_566 .
Th3 O7 C20 O8 -15.0(16) 7_566 .
Th3 O7 C20 C17 163.7(12) 7_566 .
C18 C17 C20 O8 6(2) . .
C16 C17 C20 O8 -174.3(16) . .
C18 C17 C20 O7 -172.8(16) . .
C16 C17 C20 O7 7(2) . .
C18 C17 C20 Th3 -87(6) . 7_566
C16 C17 C20 Th3 93(5) . 7_566
C24 N3 C21 C22 -4.9(19) . .
C24 N3 C21 C13 175.6(16) . .
C12 C13 C21 N3 1(3) . .
C14 C13 C21 N3 -178.4(15) . .
C12 C13 C21 C22 -178.6(18) . .
C14 C13 C21 C22 2(3) . .
C24 C23 C22 C21 -2(2) . .
N3 C21 C22 C23 5(2) . .
C13 C21 C22 C23 -175.8(16) . .
C21 N3 C24 C25 179.2(15) . .
C21 N3 C24 C23 3.3(18) . .
C22 C23 C24 N3 0(2) . .
C22 C23 C24 C25 -176.5(15) . .
N3 C24 C25 C26 -8(3) . .
C23 C24 C25 C26 167.4(17) . .
N3 C24 C25 C35 171.8(14) . .
C23 C24 C25 C35 -13(2) . .
C24 C25 C26 N4 2(3) . .
C35 C25 C26 N4 -178.1(14) . .
C24 C25 C26 C27 -173.1(16) . .
C35 C25 C26 C27 7(3) . .
C29 N4 C26 C25 -176.6(16) . .
C29 N4 C26 C27 -1.0(19) . .
C29 C28 C27 C26 1(2) . .
C25 C26 C27 C28 175.4(17) . .
N4 C26 C27 C28 0(2) . .
C26 N4 C29 C30 177.8(15) . .
C26 N4 C29 C28 1.7(18) . .
C27 C28 C29 N4 -2(2) . .
C27 C28 C29 C30 -177.9(16) . .
N4 C29 C30 C31 9(3) . .
C28 C29 C30 C31 -175.6(16) . .
N4 C29 C30 C42 -173.3(14) . .
C28 C29 C30 C42 2(2) . .
C29 C30 C31 N1 -4(2) . .
C42 C30 C31 N1 178.5(13) . .
C29 C30 C31 C32 175.6(15) . .
C42 C30 C31 C32 -2(2) . .
C34 N1 C31 C30 180.0(14) . .
C34 N1 C31 C32 0.5(16) . .
C30 C31 C32 C33 -178.3(15) . .
N1 C31 C32 C33 1.2(18) . .
C31 C32 C33 C34 -2.3(18) . .
C31 N1 C34 C8 -178.4(14) . .
C31 N1 C34 C33 -1.9(16) . .
C9 C8 C34 N1 -7(3) . .
C7 C8 C34 N1 -179.9(13) . .
C9 C8 C34 C33 176.7(16) . .
C7 C8 C34 C33 4(2) . .
C32 C33 C34 N1 2.8(19) . .
C32 C33 C34 C8 179.1(15) . .
C26 C25 C35 C36 116.3(17) . .
C24 C25 C35 C36 -63.5(19) . .
C26 C25 C35 C40 -67(2) . .
C24 C25 C35 C40 113.2(16) . .
C40 C35 C36 C37 2(2) . .
C25 C35 C36 C37 178.8(13) . .
C35 C36 C37 C38 -1(2) . .
C36 C37 C38 C39 -1(2) . .
C36 C37 C38 C41 -177.4(13) . .
C37 C38 C39 C40 1(2) . .
C41 C38 C39 C40 178.1(13) . .
C36 C35 C40 C39 -1(2) . .
C25 C35 C40 C39 -177.9(13) . .
C38 C39 C40 C35 -1(2) . .
Th2 O6 C41 O5 -73(2) 7_565 .
Th2 O6 C41 C38 114.0(18) 7_565 .
Th3 O5 C41 O6 9(3) 7_565 .
Th3 O5 C41 C38 -177.0(12) 7_565 .
C39 C38 C41 O6 -172.4(13) . .
C37 C38 C41 O6 4(2) . .
C39 C38 C41 O5 14(2) . .
C37 C38 C41 O5 -169.3(13) . .
C31 C30 C42 C43 -107.7(16) . .
C29 C30 C42 C43 74.4(18) . .
C31 C30 C42 C47 70.7(17) . .
C29 C30 C42 C47 -107.2(15) . .
C47 C42 C43 C44 -1(2) . .
C30 C42 C43 C44 177.6(12) . .
C42 C43 C44 C45 -1(2) . .
C43 C44 C45 C46 3(2) . .
C43 C44 C45 C48 -177.7(12) . .
C44 C45 C46 C47 -3.4(18) . .
C48 C45 C46 C47 177.5(11) . .
C45 C46 C47 C42 1.5(18) . .
C43 C42 C47 C46 0.7(19) . .
C30 C42 C47 C46 -177.7(11) . .
Th1 O3 C48 O4 3.1(11) 1_554 .
Th1 O3 C48 C45 -176.1(10) 1_554 .
Th1 O4 C48 O3 -3.8(13) 1_554 .
Th1 O4 C48 C45 175.4(8) 1_554 .
C44 C45 C48 O3 -179.6(11) . .
C46 C45 C48 O3 -0.4(17) . .
C44 C45 C48 O4 1.2(17) . .
C46 C45 C48 O4 -179.6(11) . .
C44 C45 C48 Th1 21(5) . 1_554
C46 C45 C48 Th1 -160(4) . 1_554
Th2 O13 C52 N5 180.000(3) . .
C64 N5 C52 O13 0.000(4) . .
C53 N5 C52 O13 180.000(3) . .
Th1 O10 C55 O10 16(2) 5_667 6_565
Th1 O10 C55 C56 -167.6(10) 5_667 .
O10 C55 C56 C57 -176.8(15) . 6_565
O10 C55 C56 C57 0(3) 6_565 6_565
O10 C55 C56 C57 0(3) . .
O10 C55 C56 C57 176.8(15) 6_565 .
C57 C56 C57 C58 -3(3) 6_565 .
C55 C56 C57 C58 179.4(15) . .
C56 C57 C58 C59 1(3) . .
C57 C58 C59 C58 1(3) . 6_565
C57 C58 C59 C60 -176.0(17) . .
Th2 O11 C63 O12 0.000(7) . .
Th2 O11 C63 C62 -177.3(17) . .
C65 N6 C51 O15 -6(3) . .
C66 N6 C51 O15 169(3) . .
N6 C51 O15 Th3 168(4) . .
C58 C59 C60 C61 -130(3) 6_565 .
C58 C59 C60 C61 48(4) . .
C58 C59 C60 C54 42(4) 6_565 .
C58 C59 C60 C54 -141(3) . .
C54 C60 C61 C50 12(5) . .
C59 C60 C61 C50 -176(3) . .
C62 C50 C61 C60 -16(5) . .
O11 C63 C62 C49 38(4) . .
O12 C63 C62 C49 -139(2) . .
O11 C63 C62 C50 -129(2) . .
O12 C63 C62 C50 54(3) . .
C54 C49 C62 C63 179(2) . .
C54 C49 C62 C50 -15(5) . .
C61 C50 C62 C63 -176(3) . .
C61 C50 C62 C49 17(5) . .
C61 C60 C54 C49 -11(5) . .
C59 C60 C54 C49 178(2) . .
C62 C49 C54 C60 12(4) . .
